data_1504690
loop_
_publ_author_name
'Tan, Bin'
'Chua, Pei Juan'
'Li, Yongxin'
'Zhong, Guofu'

_publ_section_title
;
 Organocatalytic asymmetric tandem Michael-Henry reactions: a highly
 stereoselective synthesis of multifunctionalized cyclohexanes with two
 quaternary stereocenters.
;
_journal_issue 12
_journal_name_full 'Organic letters'
_journal_page_first 2437
_journal_page_last 2440
_journal_paper_doi 10.1021/ol8007183
_journal_volume 10
_journal_year 2008
_chemical_absolute_configuration ad
_chemical_formula_moiety 'C18 H22 Br N O6'
_chemical_formula_sum 'C18 H22 Br N O6'
_chemical_formula_weight 428.28
_chemical_name_systematic
;

 ?

;
_space_group_IT_number 4
_symmetry_cell_setting monoclinic
_symmetry_space_group_name_Hall 'P 2yb'
_symmetry_space_group_name_H-M 'P 1 21 1'
_atom_sites_solution_hydrogens geom
_atom_sites_solution_primary direct
_atom_sites_solution_secondary difmap
_audit_creation_method SHELXL-97
_cell_angle_alpha 90.00
_cell_angle_beta 107.225(2)
_cell_angle_gamma 90.00
_cell_formula_units_Z 2
_cell_length_a 8.2367(2)
_cell_length_b 13.9546(4)
_cell_length_c 8.6506(2)
_cell_measurement_reflns_used 4781
_cell_measurement_temperature 223(2)
_cell_measurement_theta_max 29.80
_cell_measurement_theta_min 2.59
_cell_volume 949.70(4)
_computing_cell_refinement 'Bruker SMART'
_computing_data_collection 'Bruker SMART'
_computing_data_reduction 'Bruker SAINT'
_computing_molecular_graphics 'Bruker SHELXTL'
_computing_publication_material 'Bruker SHELXTL'
_computing_structure_refinement 'SHELXL-97 (Sheldrick, 1997)'
_computing_structure_solution 'SHELXS-97 (Sheldrick, 1990)'
_diffrn_ambient_temperature 223(2)
_diffrn_measured_fraction_theta_full 0.983
_diffrn_measured_fraction_theta_max 0.983
_diffrn_measurement_device_type 'CCD area detector'
_diffrn_measurement_method 'phi and omega scans'
_diffrn_radiation_monochromator graphite
_diffrn_radiation_source 'fine-focus sealed tube'
_diffrn_radiation_type MoK\a
_diffrn_radiation_wavelength 0.71073
_diffrn_reflns_av_R_equivalents 0.0272
_diffrn_reflns_av_sigmaI/netI 0.0670
_diffrn_reflns_limit_h_max 11
_diffrn_reflns_limit_h_min -11
_diffrn_reflns_limit_k_max 20
_diffrn_reflns_limit_k_min -20
_diffrn_reflns_limit_l_max 12
_diffrn_reflns_limit_l_min -12
_diffrn_reflns_number 11264
_diffrn_reflns_theta_full 31.09
_diffrn_reflns_theta_max 31.09
_diffrn_reflns_theta_min 2.46
_exptl_absorpt_coefficient_mu 2.198
_exptl_absorpt_correction_T_max 0.6206
_exptl_absorpt_correction_T_min 0.5585
_exptl_absorpt_correction_type multi-scan
_exptl_absorpt_process_details sadabs
_exptl_crystal_colour colourless
_exptl_crystal_density_diffrn 1.498
_exptl_crystal_density_meas 0
_exptl_crystal_density_method 'not measured'
_exptl_crystal_description prism
_exptl_crystal_F_000 440
_exptl_crystal_size_max 0.30
_exptl_crystal_size_mid 0.30
_exptl_crystal_size_min 0.24
_refine_diff_density_max 0.223
_refine_diff_density_min -0.299
_refine_diff_density_rms 0.046
_refine_ls_abs_structure_details 'Flack H D (1983), Acta Cryst. A39, 876-881'
_refine_ls_abs_structure_Flack 0.015(5)
_refine_ls_extinction_method none
_refine_ls_goodness_of_fit_ref 0.825
_refine_ls_hydrogen_treatment constr
_refine_ls_matrix_type full
_refine_ls_number_parameters 239
_refine_ls_number_reflns 5870
_refine_ls_number_restraints 1
_refine_ls_restrained_S_all 0.825
_refine_ls_R_factor_all 0.0388
_refine_ls_R_factor_gt 0.0283
_refine_ls_shift/su_max 0.003
_refine_ls_shift/su_mean 0.000
_refine_ls_structure_factor_coef Fsqd
_refine_ls_weighting_details 'calc w=1/[\s^2^(Fo^2^)+(0.0000P)^2^+0.0000P] where P=(Fo^2^+2Fc^2^)/3'
_refine_ls_weighting_scheme calc
_refine_ls_wR_factor_gt 0.0608
_refine_ls_wR_factor_ref 0.0642
_reflns_number_gt 4866
_reflns_number_total 5870
_reflns_threshold_expression >2sigma(I)
_cod_data_source_file ol8007183-file003.cif
_cod_data_source_block zgf27
_cod_depositor_comments
;
The following automatic conversions were performed:

'_symmetry_cell_setting' value 'Monoclinic' changed to 'monoclinic'
according to /home/saulius/struct/CIF-dictionaries/cif_core.dic
dictionary named 'cif_core.dic' version 2.4.1 from 2010-06-29.

Automatic conversion script
Id: cif_fix_values 1715 2011-07-08 13:25:40Z adriana 
;
_cod_original_sg_symbol_H-M P2(1)
_cod_database_code 1504690

loop_
_symmetry_equiv_pos_as_xyz
'x, y, z'
'-x, y+1/2, -z'

loop_
_atom_site_label
_atom_site_type_symbol
_atom_site_fract_x
_atom_site_fract_y
_atom_site_fract_z
_atom_site_U_iso_or_equiv
_atom_site_adp_type
_atom_site_occupancy
_atom_site_symmetry_multiplicity
_atom_site_calc_flag
_atom_site_refinement_flags
Br1 Br 0.20770(2) 0.663300(17) 0.29765(2) 0.04075(6) Uani 1 1 d .
C1 C -0.2884(3) 1.03295(18) 0.2804(3) 0.0416(5) Uani 1 1 d .
H1A H -0.3998 1.0408 0.2027 0.062 Uiso 1 1 calc R
H1B H -0.2319 1.0947 0.3014 0.062 Uiso 1 1 calc R
H1C H -0.3006 1.0071 0.3804 0.062 Uiso 1 1 calc R
C2 C -0.1828(2) 0.96429(13) 0.2122(2) 0.0258(3) Uani 1 1 d .
C3 C -0.1680(2) 1.00313(14) 0.0504(2) 0.0282(4) Uani 1 1 d .
H3A H -0.2818 1.0089 -0.0268 0.034 Uiso 1 1 calc R
H3B H -0.1168 1.0671 0.0673 0.034 Uiso 1 1 calc R
C4 C -0.0594(2) 0.93713(14) -0.0202(2) 0.0256(3) Uani 1 1 d .
H4A H -0.0564 0.9623 -0.1251 0.031 Uiso 1 1 calc R
H4B H -0.1112 0.8733 -0.0381 0.031 Uiso 1 1 calc R
C5 C 0.12326(19) 0.92910(12) 0.09392(19) 0.0213(3) Uani 1 1 d .
C6 C 0.2029(2) 1.02917(12) 0.1036(2) 0.0254(3) Uani 1 1 d .
C7 C 0.2896(3) 1.14384(13) -0.0619(3) 0.0384(5) Uani 1 1 d .
H7A H 0.3929 1.1590 0.0256 0.046 Uiso 1 1 calc R
H7B H 0.2034 1.1926 -0.0633 0.046 Uiso 1 1 calc R
C8 C 0.3266(4) 1.14105(17) -0.2215(3) 0.0591(7) Uani 1 1 d .
H8A H 0.4132 1.0932 -0.2176 0.089 Uiso 1 1 calc R
H8B H 0.3668 1.2034 -0.2437 0.089 Uiso 1 1 calc R
H8C H 0.2237 1.1247 -0.3065 0.089 Uiso 1 1 calc R
C9 C 0.2364(2) 0.86053(13) 0.0302(2) 0.0262(3) Uani 1 1 d .
C10 C 0.1554(3) 0.78767(18) -0.0959(3) 0.0424(5) Uani 1 1 d .
H10A H 0.2413 0.7433 -0.1085 0.064 Uiso 1 1 calc R
H10B H 0.1031 0.8197 -0.1981 0.064 Uiso 1 1 calc R
H10C H 0.0694 0.7528 -0.0629 0.064 Uiso 1 1 calc R
C11 C 0.11166(19) 0.88690(12) 0.25973(18) 0.0200(3) Uani 1 1 d .
H11 H 0.0494 0.8255 0.2325 0.024 Uiso 1 1 calc R
C12 C 0.2795(2) 0.86244(13) 0.38560(19) 0.0225(3) Uani 1 1 d .
C13 C 0.3819(2) 0.93238(15) 0.4820(2) 0.0322(4) Uani 1 1 d .
H13 H 0.3483 0.9969 0.4672 0.039 Uiso 1 1 calc R
C14 C 0.5330(3) 0.90896(17) 0.5999(2) 0.0434(5) Uani 1 1 d .
H14 H 0.5995 0.9575 0.6635 0.052 Uiso 1 1 calc R
C15 C 0.5850(3) 0.81537(18) 0.6233(3) 0.0465(5) Uani 1 1 d .
H15 H 0.6879 0.8001 0.7018 0.056 Uiso 1 1 calc R
C16 C 0.4867(3) 0.74326(16) 0.5320(2) 0.0380(4) Uani 1 1 d .
H16 H 0.5212 0.6789 0.5488 0.046 Uiso 1 1 calc R
C17 C 0.3360(2) 0.76729(13) 0.4148(2) 0.0263(3) Uani 1 1 d .
C18 C -0.0013(2) 0.95206(13) 0.32834(19) 0.0236(3) Uani 1 1 d .
H18 H 0.0528 1.0159 0.3527 0.028 Uiso 1 1 calc R
N1 N -0.0141(2) 0.90726(17) 0.4838(2) 0.0342(4) Uani 1 1 d .
O1 O -0.25604(16) 0.87099(11) 0.18694(19) 0.0371(3) Uani 1 1 d .
H1 H -0.3610 0.8753 0.1642 0.056 Uiso 1 1 calc R
O2 O 0.22724(19) 1.04867(10) -0.03841(16) 0.0397(3) Uani 1 1 d .
O3 O 0.23018(19) 1.08456(10) 0.21436(16) 0.0372(3) Uani 1 1 d .
O4 O 0.38826(16) 0.86657(13) 0.0854(2) 0.0457(4) Uani 1 1 d .
O5 O -0.0211(2) 0.82020(12) 0.49402(18) 0.0445(4) Uani 1 1 d .
O6 O -0.0207(2) 0.96337(14) 0.59175(17) 0.0553(5) Uani 1 1 d .

loop_
_atom_site_aniso_label
_atom_site_aniso_U_11
_atom_site_aniso_U_22
_atom_site_aniso_U_33
_atom_site_aniso_U_23
_atom_site_aniso_U_13
_atom_site_aniso_U_12
Br1 0.04837(10) 0.02149(8) 0.04219(10) -0.00105(10) -0.00228(7) 0.00277(10)
C1 0.0394(10) 0.0476(13) 0.0425(12) 0.0083(9) 0.0193(10) 0.0192(9)
C2 0.0229(8) 0.0255(9) 0.0289(8) 0.0049(6) 0.0077(7) 0.0037(6)
C3 0.0254(8) 0.0304(10) 0.0259(9) 0.0067(8) 0.0031(8) 0.0088(7)
C4 0.0239(7) 0.0301(9) 0.0191(7) 0.0015(7) 0.0003(6) 0.0009(6)
C5 0.0201(7) 0.0227(8) 0.0201(7) 0.0009(6) 0.0042(6) 0.0001(6)
C6 0.0247(8) 0.0236(9) 0.0269(8) 0.0035(7) 0.0064(7) -0.0010(6)
C7 0.0473(10) 0.0239(12) 0.0485(11) 0.0068(8) 0.0210(10) -0.0047(7)
C8 0.0859(17) 0.0404(16) 0.0703(15) 0.0092(11) 0.0531(16) -0.0017(11)
C9 0.0303(8) 0.0246(9) 0.0243(8) 0.0053(7) 0.0088(7) 0.0032(7)
C10 0.0468(12) 0.0391(13) 0.0362(11) -0.0111(10) 0.0044(10) 0.0076(10)
C11 0.0197(7) 0.0197(8) 0.0181(7) 0.0005(6) 0.0016(6) -0.0005(6)
C12 0.0206(7) 0.0253(8) 0.0195(7) 0.0012(6) 0.0030(6) 0.0004(6)
C13 0.0326(9) 0.0296(10) 0.0282(8) -0.0025(7) -0.0006(7) -0.0035(7)
C14 0.0358(10) 0.0481(14) 0.0353(10) -0.0033(9) -0.0065(9) -0.0089(9)
C15 0.0318(10) 0.0574(16) 0.0361(10) 0.0072(10) -0.0118(8) 0.0052(9)
C16 0.0350(10) 0.0394(12) 0.0340(10) 0.0071(9) 0.0014(8) 0.0111(8)
C17 0.0257(8) 0.0275(9) 0.0231(8) 0.0009(6) 0.0031(7) 0.0024(6)
C18 0.0261(7) 0.0248(8) 0.0204(7) 0.0036(6) 0.0074(6) 0.0019(6)
N1 0.0332(8) 0.0446(10) 0.0261(8) 0.0075(7) 0.0108(7) 0.0075(7)
O1 0.0215(5) 0.0333(8) 0.0530(9) 0.0049(6) 0.0055(6) -0.0029(5)
O2 0.0629(9) 0.0285(7) 0.0329(7) 0.0006(6) 0.0223(7) -0.0120(7)
O3 0.0512(8) 0.0270(7) 0.0349(7) -0.0060(6) 0.0150(7) -0.0123(6)
O4 0.0245(6) 0.0531(10) 0.0595(10) -0.0066(8) 0.0123(7) 0.0024(7)
O5 0.0532(9) 0.0430(9) 0.0392(7) 0.0157(7) 0.0168(7) -0.0020(7)
O6 0.0788(11) 0.0643(12) 0.0280(7) 0.0000(7) 0.0239(8) 0.0214(9)

loop_
_atom_type_symbol
_atom_type_description
_atom_type_scat_dispersion_real
_atom_type_scat_dispersion_imag
_atom_type_scat_source
C C 0.0033 0.0016 'International Tables Vol C Tables 4.2.6.8 and 6.1.1.4'
H H 0.0000 0.0000 'International Tables Vol C Tables 4.2.6.8 and 6.1.1.4'
N N 0.0061 0.0033 'International Tables Vol C Tables 4.2.6.8 and 6.1.1.4'
O O 0.0106 0.0060 'International Tables Vol C Tables 4.2.6.8 and 6.1.1.4'
Br Br -0.2901 2.4595 'International Tables Vol C Tables 4.2.6.8 and 6.1.1.4'

loop_
_geom_angle_atom_site_label_1
_geom_angle_atom_site_label_2
_geom_angle_atom_site_label_3
_geom_angle
O1 C2 C1 111.69(15)
O1 C2 C3 109.05(15)
C1 C2 C3 109.77(15)
O1 C2 C18 106.45(14)
C1 C2 C18 111.77(15)
C3 C2 C18 107.96(12)
C4 C3 C2 111.34(14)
C3 C4 C5 111.31(14)
C6 C5 C4 106.84(13)
C6 C5 C9 106.83(12)
C4 C5 C9 113.22(14)
C6 C5 C11 115.42(13)
C4 C5 C11 107.39(12)
C9 C5 C11 107.32(13)
O3 C6 O2 124.20(16)
O3 C6 C5 127.32(15)
O2 C6 C5 108.33(14)
O2 C7 C8 106.27(17)
O4 C9 C10 121.61(17)
O4 C9 C5 118.75(17)
C10 C9 C5 119.64(15)
C12 C11 C18 112.38(12)
C12 C11 C5 116.51(12)
C18 C11 C5 109.62(12)
C13 C12 C17 116.41(16)
C13 C12 C11 122.07(16)
C17 C12 C11 121.48(15)
C12 C13 C14 121.63(19)
C15 C14 C13 120.3(2)
C14 C15 C16 120.25(19)
C15 C16 C17 119.1(2)
C16 C17 C12 122.36(18)
C16 C17 Br1 116.07(15)
C12 C17 Br1 121.56(13)
N1 C18 C11 107.90(14)
N1 C18 C2 108.35(13)
C11 C18 C2 113.18(13)
O5 N1 O6 124.36(19)
O5 N1 C18 119.47(17)
O6 N1 C18 116.2(2)
C6 O2 C7 118.03(15)

loop_
_geom_bond_atom_site_label_1
_geom_bond_atom_site_label_2
_geom_bond_distance
Br1 C17 1.9013(18)
C1 C2 1.525(2)
C2 O1 1.424(2)
C2 C3 1.539(2)
C2 C18 1.544(2)
C3 C4 1.531(2)
C4 C5 1.540(2)
C5 C6 1.535(2)
C5 C9 1.547(2)
C5 C11 1.579(2)
C6 O3 1.199(2)
C6 O2 1.330(2)
C7 O2 1.459(2)
C7 C8 1.501(3)
C9 O4 1.202(2)
C9 C10 1.496(3)
C11 C12 1.524(2)
C11 C18 1.540(2)
C12 C13 1.394(2)
C12 C17 1.405(2)
C13 C14 1.394(3)
C14 C15 1.371(3)
C15 C16 1.384(3)
C16 C17 1.391(2)
C18 N1 1.515(2)
N1 O5 1.221(3)
N1 O6 1.232(2)
